data_4348566
loop_
_publ_author_name
'Lamming, Glenn'
'El-Zubir, Osama'
'Kolokotroni, James'
'McGurk, Christopher'
'Waddell, Paul G.'
'Probert, Michael R.'
'Houlton, Andrew'

_publ_section_title
;
 Two-Dimensional Frameworks Based on Ag(I)-N Bond Formation: Single
 Crystal to Single Molecular Sheet Transformation.
;
_journal_issue 19
_journal_name_full 'Inorganic chemistry'
_journal_page_first 9644
_journal_page_last 9652
_journal_paper_doi 10.1021/acs.inorgchem.6b01365
_journal_volume 55
_journal_year 2016
_chemical_formula_moiety 'C20 H23 Ag N5, C F3 O3 S'
_chemical_formula_sum 'C21 H23 Ag F3 N5 O3 S'
_chemical_formula_weight 590.37
_space_group_crystal_system triclinic
_space_group_IT_number 2
_space_group_name_Hall '-P 1'
_space_group_name_H-M_alt 'P -1'
_atom_sites_solution_hydrogens geom
_atom_sites_solution_primary direct
_audit_creation_date 2015-07-29
_audit_creation_method
;
Olex2 1.2
(compiled 2015.01.26 svn.r3151 for OlexSys, GUI svn.r4998)
;
_cell_angle_alpha 94.846(3)
_cell_angle_beta 101.249(3)
_cell_angle_gamma 102.148(3)
_cell_formula_units_Z 2
_cell_length_a 9.3925(3)
_cell_length_b 9.9084(3)
_cell_length_c 13.2719(4)
_cell_measurement_reflns_used 11651
_cell_measurement_temperature 150.00(10)
_cell_measurement_theta_max 66.7530
_cell_measurement_theta_min 3.3960
_cell_volume 1174.10(7)
_computing_cell_refinement
;
CrysAlisPro, Agilent Technologies,
Version 1.171.36.32 (release 02-08-2013 CrysAlis171 .NET)
(compiled Aug  2 2013,16:46:58)
;
_computing_data_collection
;
CrysAlisPro, Agilent Technologies,
Version 1.171.36.32 (release 02-08-2013 CrysAlis171 .NET)
(compiled Aug  2 2013,16:46:58)
;
_computing_data_reduction
;
CrysAlisPro, Agilent Technologies,
Version 1.171.36.32 (release 02-08-2013 CrysAlis171 .NET)
(compiled Aug  2 2013,16:46:58)
;
_computing_molecular_graphics 'Olex2 (Dolomanov et al., 2009)'
_computing_publication_material 'Olex2 (Dolomanov et al., 2009)'
_computing_structure_refinement 'XL (Sheldrick, 2008)'
_computing_structure_solution 'XT (Sheldrick, 2015)'
_diffrn_ambient_temperature 150.00(10)
_diffrn_detector_area_resol_mean 10.3968
_diffrn_measured_fraction_theta_full 0.997
_diffrn_measured_fraction_theta_max 0.995
_diffrn_measurement_details
;
#__ type_ start__ end____ width___ exp.time_
  1 omega   -1.00   77.00   1.0000    1.0000
omega____ theta____ kappa____ phi______ frames
    -       41.7155 -125.0000   30.0000 78

#__ type_ start__ end____ width___ exp.time_
  2 omega  -27.00   67.00   1.0000    1.0000
omega____ theta____ kappa____ phi______ frames
    -       41.7155  -38.0000   90.0000 94

#__ type_ start__ end____ width___ exp.time_
  3 omega   17.00  114.00   1.0000    1.0000
omega____ theta____ kappa____ phi______ frames
    -       41.7155   38.0000  -90.0000 97

#__ type_ start__ end____ width___ exp.time_
  4 omega   49.00   75.00   1.0000    3.0000
omega____ theta____ kappa____ phi______ frames
    -       93.5000  -93.0000   19.6069 26

#__ type_ start__ end____ width___ exp.time_
  5 omega   83.00  109.00   1.0000    3.0000
omega____ theta____ kappa____ phi______ frames
    -       93.5000  -93.0000  -57.2723 26

#__ type_ start__ end____ width___ exp.time_
  6 omega   10.00   37.00   1.0000    3.0000
omega____ theta____ kappa____ phi______ frames
    -       93.5000  -93.0000 -160.6444 27

#__ type_ start__ end____ width___ exp.time_
  7 omega    9.00   50.00   1.0000    3.0000
omega____ theta____ kappa____ phi______ frames
    -       93.5000  -93.0000  -57.2723 41

#__ type_ start__ end____ width___ exp.time_
  8 omega   91.00  117.00   1.0000    3.0000
omega____ theta____ kappa____ phi______ frames
    -       93.5000  -90.0000  137.9671 26

#__ type_ start__ end____ width___ exp.time_
  9 omega   21.00   47.00   1.0000    3.0000
omega____ theta____ kappa____ phi______ frames
    -       93.5000  -77.0000  -60.0000 26

#__ type_ start__ end____ width___ exp.time_
 10 omega   19.00   57.00   1.0000    3.0000
omega____ theta____ kappa____ phi______ frames
    -       93.5000  -30.0000  -90.0000 38

#__ type_ start__ end____ width___ exp.time_
 11 omega   61.00   95.00   1.0000    3.0000
omega____ theta____ kappa____ phi______ frames
    -       93.5000  -61.0000 -180.0000 34

#__ type_ start__ end____ width___ exp.time_
 12 omega   39.00   65.00   1.0000    3.0000
omega____ theta____ kappa____ phi______ frames
    -       93.5000  -30.0000   90.0000 26

#__ type_ start__ end____ width___ exp.time_
 13 omega   70.00  102.00   1.0000    3.0000
omega____ theta____ kappa____ phi______ frames
    -       93.5000   61.0000  -90.0000 32

#__ type_ start__ end____ width___ exp.time_
 14 omega  113.00  146.00   1.0000    3.0000
omega____ theta____ kappa____ phi______ frames
    -       93.5000   61.0000  -90.0000 33

#__ type_ start__ end____ width___ exp.time_
 15 omega   78.00  168.00   1.0000    3.0000
omega____ theta____ kappa____ phi______ frames
    -       93.5000   61.0000    0.0000 90

#__ type_ start__ end____ width___ exp.time_
 16 omega   24.00   72.00   1.0000    3.0000
omega____ theta____ kappa____ phi______ frames
    -       93.5000  -45.0000   30.0000 48

#__ type_ start__ end____ width___ exp.time_
 17 omega   48.00   74.00   1.0000    3.0000
omega____ theta____ kappa____ phi______ frames
    -       93.5000 -125.0000 -150.0000 26

#__ type_ start__ end____ width___ exp.time_
 18 omega   31.00   72.00   1.0000    3.0000
omega____ theta____ kappa____ phi______ frames
    -       93.5000  -45.0000 -180.0000 41

#__ type_ start__ end____ width___ exp.time_
 19 omega   52.00  128.00   1.0000    3.0000
omega____ theta____ kappa____ phi______ frames
    -       93.5000  -93.0000 -160.6444 76

#__ type_ start__ end____ width___ exp.time_
 20 omega   84.00  110.00   1.0000    3.0000
omega____ theta____ kappa____ phi______ frames
    -       93.5000  -93.0000   19.6069 26

#__ type_ start__ end____ width___ exp.time_
 21 omega   83.00  125.00   1.0000    3.0000
omega____ theta____ kappa____ phi______ frames
    -       93.5000  -77.0000  -60.0000 42

#__ type_ start__ end____ width___ exp.time_
 22 omega   21.00   47.00   1.0000    3.0000
omega____ theta____ kappa____ phi______ frames
    -       93.5000  -61.0000 -180.0000 26

#__ type_ start__ end____ width___ exp.time_
 23 omega   90.00  132.00   1.0000    3.0000
omega____ theta____ kappa____ phi______ frames
    -       93.5000  -91.0000   61.3337 42

#__ type_ start__ end____ width___ exp.time_
 24 omega   20.00   68.00   1.0000    3.0000
omega____ theta____ kappa____ phi______ frames
    -       93.5000 -125.0000 -180.0000 48

#__ type_ start__ end____ width___ exp.time_
 25 omega   18.00   44.00   1.0000    3.0000
omega____ theta____ kappa____ phi______ frames
    -       93.5000  -30.0000   30.0000 26

#__ type_ start__ end____ width___ exp.time_
 26 omega   52.00   79.00   1.0000    3.0000
omega____ theta____ kappa____ phi______ frames
    -       93.5000  -94.0000   90.0000 27

#__ type_ start__ end____ width___ exp.time_
 27 omega   32.00   76.00   1.0000    3.0000
omega____ theta____ kappa____ phi______ frames
    -       93.5000   15.0000   60.0000 44

#__ type_ start__ end____ width___ exp.time_
 28 omega  112.00  177.00   1.0000    3.0000
omega____ theta____ kappa____ phi______ frames
    -       93.5000   15.0000   60.0000 65

#__ type_ start__ end____ width___ exp.time_
 29 omega   45.00   82.00   1.0000    3.0000
omega____ theta____ kappa____ phi______ frames
    -       93.5000  -94.0000  -30.0000 37

#__ type_ start__ end____ width___ exp.time_
 30 omega   16.00   65.00   1.0000    3.0000
omega____ theta____ kappa____ phi______ frames
    -       93.5000  -94.0000  120.0000 49

#__ type_ start__ end____ width___ exp.time_
 31 omega    8.00   54.00   1.0000    3.0000
omega____ theta____ kappa____ phi______ frames
    -       93.5000  -91.0000   61.3337 46

#__ type_ start__ end____ width___ exp.time_
 32 omega  -99.00  -18.00   1.0000    1.0000
omega____ theta____ kappa____ phi______ frames
    -      -41.7155  125.0000  150.0000 81

#__ type_ start__ end____ width___ exp.time_
 33 omega    8.00  120.00   1.0000    1.0000
omega____ theta____ kappa____ phi______ frames
    -       41.7155   77.0000 -180.0000 112

#__ type_ start__ end____ width___ exp.time_
 34 omega    8.00  120.00   1.0000    1.0000
omega____ theta____ kappa____ phi______ frames
    -       41.7155   77.0000  120.0000 112

#__ type_ start__ end____ width___ exp.time_
 35 omega   12.00  116.00   1.0000    1.0000
omega____ theta____ kappa____ phi______ frames
    -       41.7155   57.0000   30.0000 104

#__ type_ start__ end____ width___ exp.time_
 36 omega    8.00  120.00   1.0000    1.0000
omega____ theta____ kappa____ phi______ frames
    -       41.7155   77.0000  -90.0000 112

#__ type_ start__ end____ width___ exp.time_
 37 omega   66.00  168.00   1.0000    3.0000
omega____ theta____ kappa____ phi______ frames
    -       93.5000   45.0000 -120.0000 102

#__ type_ start__ end____ width___ exp.time_
 38 omega   63.00  168.00   1.0000    3.0000
omega____ theta____ kappa____ phi______ frames
    -       93.5000   61.0000  150.0000 105

#__ type_ start__ end____ width___ exp.time_
 39 omega   63.00  153.00   1.0000    3.0000
omega____ theta____ kappa____ phi______ frames
    -       93.5000   61.0000  -60.0000 90

#__ type_ start__ end____ width___ exp.time_
 40 omega   66.00  168.00   1.0000    3.0000
omega____ theta____ kappa____ phi______ frames
    -       93.5000   45.0000   90.0000 102
;
_diffrn_measurement_device_type 'Xcalibur, Atlas, Gemini ultra'
_diffrn_measurement_method '\w scans'
_diffrn_orient_matrix_UB_11 0.1554648000
_diffrn_orient_matrix_UB_12 0.0525181000
_diffrn_orient_matrix_UB_13 0.0723254000
_diffrn_orient_matrix_UB_21 0.0531937000
_diffrn_orient_matrix_UB_22 -0.1205446000
_diffrn_orient_matrix_UB_23 -0.0505774000
_diffrn_orient_matrix_UB_31 0.0506153000
_diffrn_orient_matrix_UB_32 0.0919044000
_diffrn_orient_matrix_UB_33 -0.0803867000
_diffrn_radiation_monochromator mirror
_diffrn_radiation_type CuK\a
_diffrn_radiation_wavelength 1.54184
_diffrn_reflns_av_R_equivalents 0.0257
_diffrn_reflns_av_unetI/netI 0.0206
_diffrn_reflns_Laue_measured_fraction_full 0.997
_diffrn_reflns_Laue_measured_fraction_max 0.995
_diffrn_reflns_limit_h_max 11
_diffrn_reflns_limit_h_min -11
_diffrn_reflns_limit_k_max 11
_diffrn_reflns_limit_k_min -11
_diffrn_reflns_limit_l_max 15
_diffrn_reflns_limit_l_min -15
_diffrn_reflns_number 16680
_diffrn_reflns_point_group_measured_fraction_full 0.997
_diffrn_reflns_point_group_measured_fraction_max 0.995
_diffrn_reflns_theta_full 66.500
_diffrn_reflns_theta_max 66.911
_diffrn_reflns_theta_min 3.425
_diffrn_source 'Enhance Ultra (Cu) X-ray Source'
_exptl_absorpt_coefficient_mu 8.235
_exptl_absorpt_correction_T_max 0.606
_exptl_absorpt_correction_T_min 0.305
_exptl_absorpt_correction_type analytical
_exptl_absorpt_process_details
;
CrysAlisPro, Agilent Technologies,
Version 1.171.36.32 (release 02-08-2013 CrysAlis171 .NET)
(compiled Aug  2 2013,16:46:58)
Analytical numeric absorption correction using a multifaceted crystal
			model based on expressions derived by R.C. Clark & J.S. Reid.
(Clark, R. C. & Reid, J. S. (1995). Acta Cryst. A51, 887-897)
;
_exptl_crystal_colour colourless
_exptl_crystal_colour_primary colourless
_exptl_crystal_density_diffrn 1.670
_exptl_crystal_description
;
;
_exptl_crystal_F_000 596
_exptl_crystal_size_max 0.2264
_exptl_crystal_size_mid 0.1241
_exptl_crystal_size_min 0.0808
_refine_diff_density_max 0.541
_refine_diff_density_min -0.509
_refine_diff_density_rms 0.063
_refine_ls_extinction_method none
_refine_ls_goodness_of_fit_ref 1.062
_refine_ls_hydrogen_treatment constr
_refine_ls_matrix_type full
_refine_ls_number_parameters 332
_refine_ls_number_reflns 4148
_refine_ls_number_restraints 76
_refine_ls_restrained_S_all 1.068
_refine_ls_R_factor_all 0.0260
_refine_ls_R_factor_gt 0.0231
_refine_ls_shift/su_max 0.002
_refine_ls_shift/su_mean 0.000
_refine_ls_structure_factor_coef Fsqd
_refine_ls_weighting_details 'w=1/[\s^2^(Fo^2^)+(0.0269P)^2^+0.7826P] where P=(Fo^2^+2Fc^2^)/3'
_refine_ls_weighting_scheme calc
_refine_ls_wR_factor_gt 0.0540
_refine_ls_wR_factor_ref 0.0555
_reflns_Friedel_coverage 0.000
_reflns_number_gt 3871
_reflns_number_total 4148
_reflns_threshold_expression 'I > 2\s(I)'
_cod_data_source_file ic6b01365_si_001.cif
_cod_data_source_block 2
_cod_original_cell_volume 1174.09(7)
_cod_database_code 4348566
_shelxl_version_number 2014/6
_chemical_oxdiff_formula 'C21 H23 N5 O3 F3 S1 Ag1'
_shelx_space_group_comment
;
The symmetry employed for this shelxl refinement is uniquely defined
by the following loop, which should always be used as a source of
symmetry information in preference to the above space-group names.
They are only intended as comments.
;
_reflns_odcompleteness_completeness 99.69
_reflns_odcompleteness_iscentric 1
_reflns_odcompleteness_theta 66.49
_olex2_refinement_description
;
1. Fixed Uiso
 At 1.2 times of:
  All C(H) groups, All C(H,H) groups
 At 1.5 times of:
  All C(H,H,H) groups
2. Restrained distances
 S1B-C22B \\sim S1A-C22A
 with sigma of 0.02
 S1B-O2B \\sim S1A-O2A
 with sigma of 0.02
 S1A-O3A \\sim S1B-O3B
 with sigma of 0.02
 S1A-O1A \\sim S1B-O1B
 with sigma of 0.02
 F1B-C22B \\sim F1A-C22A
 with sigma of 0.02
 F2A-C22A \\sim F2B-C22B
 with sigma of 0.02
 F3B-C22B \\sim F3A-C22A
 with sigma of 0.02
 O1B-O2B \\sim O1B-O3B \\sim O2B-O3B
 with sigma of 0.02
 O1A-O2A \\sim O1A-O3A \\sim O2A-O3A
 with sigma of 0.02
 F1B-F2B \\sim F1B-F3B \\sim F2B-F3B
 with sigma of 0.02
 F1A-F2A \\sim F1A-F3A \\sim F2A-F3A
 with sigma of 0.02
3. Uiso/Uaniso restraints and constraints
Uanis(O2B) = Uanis(O2A)
Uanis(S1B) = Uanis(S1A)
Uanis(O3B) = Uanis(O3A)
Uanis(O1B) = Uanis(O1A)
Uanis(F1B) = Uanis(F1A)
Uanis(C22B) = Uanis(C22A)
Uanis(F3B) = Uanis(F3A)
Uanis(F2B) = Uanis(F2A)
4. Rigid body (RIGU) restrains
 S1B, F1B, F2B, F3B, O1B, O2B, O3B, C22B
 with sigma for 1-2 distances of 0.004 and sigma for 1-3 distances of 0.004
5. Others
 Fixed Sof: S1B(0.39446) F1B(0.39446) F2B(0.39446) F3B(0.39446) O1B(0.39446)
 O2B(0.39446) O3B(0.39446) C22B(0.39446) S1A(0.60554) F1A(0.60554) F2A(0.60554)
 F3A(0.60554) O1A(0.60554) O2A(0.60554) O3A(0.60554) C22A(0.60554)
6.a Ternary CH refined with riding coordinates:
 C8(H8), C17(H17)
6.b Secondary CH2 refined with riding coordinates:
 C9(H9A,H9B), C10(H10A,H10B), C18(H18A,H18B), C19(H19A,H19B)
6.c Aromatic/amide H refined with riding coordinates:
 C2(H2), C4(H4), C5(H5), C6(H6), C7(H7), C11(H11), C13(H13), C14(H14),
 C15(H15), C16(H16)
6.d Idealised Me refined as rotating group:
 C21(H21A,H21B,H21C)
;
_olex2_submission_special_instructions 'No special instructions were received'

loop_
_space_group_symop_operation_xyz
'x, y, z'
'-x, -y, -z'

loop_
_atom_site_label
_atom_site_type_symbol
_atom_site_fract_x
_atom_site_fract_y
_atom_site_fract_z
_atom_site_U_iso_or_equiv
_atom_site_adp_type
_atom_site_occupancy
_atom_site_site_symmetry_order
_atom_site_calc_flag
_atom_site_refinement_flags_posn
_atom_site_refinement_flags_adp
_atom_site_refinement_flags_occupancy
_atom_site_disorder_assembly
_atom_site_disorder_group
Ag1 Ag 0.26852(2) 0.62783(2) 0.85590(2) 0.02457(6) Uani 1 1 d . . . . .
N1 N 0.3710(2) 0.47121(19) 0.77974(14) 0.0208(4) Uani 1 1 d . . . . .
N2 N 0.7494(2) 0.42727(19) 0.59100(14) 0.0214(4) Uani 1 1 d . . . . .
N3 N 0.0161(2) 0.59878(19) 0.85704(14) 0.0216(4) Uani 1 1 d . . . . .
N4 N -0.33833(19) 0.26575(18) 0.97390(14) 0.0186(4) Uani 1 1 d . . . . .
N5 N 0.3205(2) 0.7914(2) 0.73686(17) 0.0328(5) Uani 1 1 d . . . . .
C2 C 0.4906(2) 0.5195(2) 0.74063(16) 0.0203(4) Uani 1 1 d . . . . .
H2 H 0.5333 0.6168 0.7525 0.024 Uiso 1 1 calc R . . . .
C3 C 0.5553(2) 0.4347(2) 0.68365(16) 0.0198(4) Uani 1 1 d . . . . .
C4 C 0.4919(3) 0.2921(2) 0.66730(18) 0.0250(5) Uani 1 1 d . . . . .
H4 H 0.5333 0.2303 0.6295 0.030 Uiso 1 1 calc R . . . .
C5 C 0.3685(3) 0.2415(2) 0.70655(18) 0.0262(5) Uani 1 1 d . . . . .
H5 H 0.3230 0.1447 0.6952 0.031 Uiso 1 1 calc R . . . .
C6 C 0.3115(3) 0.3339(2) 0.76285(17) 0.0234(5) Uani 1 1 d . . . . .
H6 H 0.2272 0.2983 0.7904 0.028 Uiso 1 1 calc R . . . .
C7 C 0.6920(2) 0.4968(2) 0.64986(16) 0.0201(4) Uani 1 1 d . . . . .
H7 H 0.7387 0.5922 0.6729 0.024 Uiso 1 1 calc R . . . .
C8 C 0.8899(2) 0.4970(2) 0.56677(16) 0.0194(4) Uani 1 1 d . . . . .
H8 H 0.9373 0.5820 0.6182 0.023 Uiso 1 1 calc R . . . .
C9 C 0.8600(2) 0.5391(2) 0.45793(17) 0.0226(5) Uani 1 1 d . . . . .
H9A H 0.7966 0.6074 0.4555 0.027 Uiso 1 1 calc R . . . .
H9B H 0.8051 0.4561 0.4077 0.027 Uiso 1 1 calc R . . . .
C10 C 1.0056(2) 0.6029(2) 0.42705(18) 0.0235(5) Uani 1 1 d . . . . .
H10A H 1.0561 0.6904 0.4736 0.028 Uiso 1 1 calc R . . . .
H10B H 0.9829 0.6261 0.3554 0.028 Uiso 1 1 calc R . . . .
C11 C -0.0688(2) 0.4723(2) 0.85890(16) 0.0193(4) Uani 1 1 d . . . . .
H11 H -0.0447 0.3935 0.8264 0.023 Uiso 1 1 calc R . . . .
C12 C -0.1901(2) 0.4506(2) 0.90582(16) 0.0178(4) Uani 1 1 d . . . . .
C13 C -0.2264(2) 0.5669(2) 0.95205(17) 0.0219(5) Uani 1 1 d . . . . .
H13 H -0.3077 0.5562 0.9858 0.026 Uiso 1 1 calc R . . . .
C14 C -0.1423(3) 0.6976(2) 0.94798(19) 0.0255(5) Uani 1 1 d . . . . .
H14 H -0.1658 0.7785 0.9778 0.031 Uiso 1 1 calc R . . . .
C15 C -0.0232(2) 0.7091(2) 0.89981(18) 0.0237(5) Uani 1 1 d . . . . .
H15 H 0.0336 0.7996 0.8968 0.028 Uiso 1 1 calc R . . . .
C16 C -0.2770(2) 0.3073(2) 0.90135(16) 0.0180(4) Uani 1 1 d . . . . .
H16 H -0.2878 0.2430 0.8415 0.022 Uiso 1 1 calc R . . . .
C17 C -0.4266(2) 0.1207(2) 0.95700(17) 0.0190(4) Uani 1 1 d . . . . .
H17 H -0.4519 0.0860 0.8812 0.023 Uiso 1 1 calc R . . . .
C18 C -0.3357(2) 0.0294(2) 1.01507(17) 0.0206(4) Uani 1 1 d . . . . .
H18A H -0.2463 0.0280 0.9862 0.025 Uiso 1 1 calc R . . . .
H18B H -0.3017 0.0688 1.0891 0.025 Uiso 1 1 calc R . . . .
C19 C -0.4292(2) -0.1189(2) 1.00560(18) 0.0209(4) Uani 1 1 d . . . . .
H19A H -0.3704 -0.1750 1.0472 0.025 Uiso 1 1 calc R . . . .
H19B H -0.4537 -0.1617 0.9323 0.025 Uiso 1 1 calc R . . . .
C20 C 0.3500(3) 0.8338(2) 0.6648(2) 0.0283(5) Uani 1 1 d . . . . .
C21 C 0.3862(4) 0.8852(3) 0.5717(2) 0.0474(8) Uani 1 1 d . . . . .
H21A H 0.3621 0.8074 0.5158 0.071 Uiso 1 1 calc GR . . . .
H21B H 0.4929 0.9293 0.5850 0.071 Uiso 1 1 calc GR . . . .
H21C H 0.3280 0.9536 0.5513 0.071 Uiso 1 1 calc GR . . . .
S1B S 0.8319(8) 1.0165(7) 0.7425(7) 0.0323(7) Uani 0.3945 1 d D U P A 1
F1B F 1.001(3) 1.075(2) 0.6382(15) 0.070(2) Uani 0.3945 1 d D U P A 1
F2B F 0.996(5) 0.860(3) 0.680(5) 0.070(3) Uani 0.3945 1 d D U P A 1
F3B F 0.813(4) 0.897(3) 0.559(3) 0.064(2) Uani 0.3945 1 d D U P A 1
O1B O 0.729(2) 1.083(2) 0.683(2) 0.044(2) Uani 0.3945 1 d D U P A 1
O2B O 0.9538(11) 1.1022(9) 0.8144(7) 0.0609(14) Uani 0.3945 1 d D U P A 1
O3B O 0.7610(14) 0.8875(13) 0.7754(12) 0.0543(15) Uani 0.3945 1 d D U P A 1
C22B C 0.918(3) 0.950(2) 0.6436(17) 0.0395(7) Uani 0.3945 1 d D U P A 1
S1A S 0.8058(5) 0.9843(4) 0.7443(4) 0.0323(7) Uani 0.6055 1 d D . P B 2
F1A F 0.9918(18) 1.0564(12) 0.6083(8) 0.070(2) Uani 0.6055 1 d D . P B 2
F2A F 1.012(3) 0.878(2) 0.677(3) 0.070(3) Uani 0.6055 1 d D . P B 2
F3A F 0.825(2) 0.8731(16) 0.5629(17) 0.064(2) Uani 0.6055 1 d D . P B 2
O1A O 0.7195(14) 1.0778(14) 0.7007(12) 0.044(2) Uani 0.6055 1 d D . P B 2
O2A O 0.9198(7) 1.0479(6) 0.8352(4) 0.0609(14) Uani 0.6055 1 d D . P B 2
O3A O 0.7198(8) 0.8489(7) 0.7509(7) 0.0543(15) Uani 0.6055 1 d D . P B 2
C22A C 0.9128(17) 0.9533(15) 0.6474(11) 0.0395(7) Uani 0.6055 1 d D . P B 2

loop_
_atom_site_aniso_label
_atom_site_aniso_U_11
_atom_site_aniso_U_22
_atom_site_aniso_U_33
_atom_site_aniso_U_23
_atom_site_aniso_U_13
_atom_site_aniso_U_12
Ag1 0.02600(10) 0.02268(9) 0.02684(10) -0.00135(6) 0.01673(7) 0.00133(6)
N1 0.0198(9) 0.0260(10) 0.0184(9) 0.0025(7) 0.0063(7) 0.0076(7)
N2 0.0199(9) 0.0258(9) 0.0209(9) 0.0037(7) 0.0080(7) 0.0070(7)
N3 0.0180(9) 0.0241(9) 0.0221(9) 0.0069(7) 0.0047(7) 0.0018(7)
N4 0.0187(9) 0.0162(8) 0.0202(9) 0.0014(7) 0.0066(7) 0.0008(7)
N5 0.0396(12) 0.0292(11) 0.0323(12) 0.0072(9) 0.0149(10) 0.0062(9)
C2 0.0196(11) 0.0219(11) 0.0193(11) 0.0023(9) 0.0039(8) 0.0051(8)
C3 0.0185(10) 0.0264(11) 0.0161(10) 0.0039(9) 0.0031(8) 0.0089(9)
C4 0.0279(12) 0.0254(11) 0.0253(12) 0.0019(9) 0.0095(9) 0.0109(9)
C5 0.0284(12) 0.0216(11) 0.0309(13) 0.0037(9) 0.0102(10) 0.0071(9)
C6 0.0224(11) 0.0278(12) 0.0223(11) 0.0064(9) 0.0072(9) 0.0072(9)
C7 0.0206(11) 0.0230(11) 0.0177(11) 0.0035(8) 0.0037(8) 0.0077(9)
C8 0.0180(10) 0.0219(10) 0.0188(11) -0.0001(8) 0.0064(8) 0.0043(8)
C9 0.0192(11) 0.0286(11) 0.0229(11) 0.0062(9) 0.0062(9) 0.0095(9)
C10 0.0234(11) 0.0285(12) 0.0231(11) 0.0086(9) 0.0091(9) 0.0102(9)
C11 0.0195(10) 0.0215(10) 0.0165(10) 0.0035(8) 0.0044(8) 0.0030(8)
C12 0.0178(10) 0.0205(10) 0.0143(10) 0.0045(8) 0.0022(8) 0.0032(8)
C13 0.0186(10) 0.0239(11) 0.0256(12) 0.0069(9) 0.0079(9) 0.0058(9)
C14 0.0237(11) 0.0196(11) 0.0342(13) 0.0041(9) 0.0067(10) 0.0069(9)
C15 0.0189(11) 0.0185(10) 0.0321(13) 0.0091(9) 0.0029(9) 0.0013(8)
C16 0.0171(10) 0.0187(10) 0.0179(10) 0.0020(8) 0.0053(8) 0.0023(8)
C17 0.0188(10) 0.0157(10) 0.0207(11) 0.0004(8) 0.0073(8) -0.0021(8)
C18 0.0164(10) 0.0181(10) 0.0267(12) 0.0001(9) 0.0090(9) 0.0000(8)
C19 0.0188(10) 0.0185(10) 0.0265(11) 0.0022(9) 0.0091(9) 0.0035(8)
C20 0.0348(13) 0.0191(11) 0.0295(13) -0.0006(10) 0.0084(10) 0.0034(9)
C21 0.074(2) 0.0354(15) 0.0272(14) 0.0031(12) 0.0201(14) -0.0074(14)
S1B 0.0398(15) 0.033(2) 0.0303(4) 0.0069(12) 0.0130(9) 0.0156(12)
F1B 0.085(2) 0.052(3) 0.086(6) 0.012(3) 0.059(5) 0.005(2)
F2B 0.065(5) 0.073(4) 0.094(2) 0.019(4) 0.034(4) 0.048(4)
F3B 0.084(3) 0.063(5) 0.0459(19) -0.018(4) 0.0120(17) 0.031(3)
O1B 0.063(2) 0.0483(15) 0.034(5) 0.009(2) 0.016(3) 0.0371(15)
O2B 0.070(3) 0.074(4) 0.033(2) -0.005(2) -0.0003(19) 0.017(3)
O3B 0.053(4) 0.049(4) 0.071(4) 0.029(3) 0.029(3) 0.011(2)
C22B 0.0441(18) 0.0327(14) 0.0474(18) 0.0046(13) 0.0201(13) 0.0128(13)
S1A 0.0398(15) 0.033(2) 0.0303(4) 0.0069(12) 0.0130(9) 0.0156(12)
F1A 0.085(2) 0.052(3) 0.086(6) 0.012(3) 0.059(5) 0.005(2)
F2A 0.065(5) 0.073(4) 0.094(2) 0.019(4) 0.034(4) 0.048(4)
F3A 0.084(3) 0.063(5) 0.0459(19) -0.018(4) 0.0120(17) 0.031(3)
O1A 0.063(2) 0.0483(15) 0.034(5) 0.009(2) 0.016(3) 0.0371(15)
O2A 0.070(3) 0.074(4) 0.033(2) -0.005(2) -0.0003(19) 0.017(3)
O3A 0.053(4) 0.049(4) 0.071(4) 0.029(3) 0.029(3) 0.011(2)
C22A 0.0441(18) 0.0327(14) 0.0474(18) 0.0046(13) 0.0201(13) 0.0128(13)

loop_
_atom_type_symbol
_atom_type_description
_atom_type_scat_dispersion_real
_atom_type_scat_dispersion_imag
_atom_type_scat_source
C C 0.0181 0.0091 'International Tables Vol C Tables 4.2.6.8 and 6.1.1.4'
H H 0.0000 0.0000 'International Tables Vol C Tables 4.2.6.8 and 6.1.1.4'
Ag Ag 0.1306 4.2820 'International Tables Vol C Tables 4.2.6.8 and 6.1.1.4'
F F 0.0727 0.0534 'International Tables Vol C Tables 4.2.6.8 and 6.1.1.4'
N N 0.0311 0.0180 'International Tables Vol C Tables 4.2.6.8 and 6.1.1.4'
O O 0.0492 0.0322 'International Tables Vol C Tables 4.2.6.8 and 6.1.1.4'
S S 0.3331 0.5567 'International Tables Vol C Tables 4.2.6.8 and 6.1.1.4'

loop_
_exptl_crystal_face_index_h
_exptl_crystal_face_index_k
_exptl_crystal_face_index_l
_exptl_crystal_face_perp_dist
_exptl_oxdiff_crystal_face_indexfrac_h
_exptl_oxdiff_crystal_face_indexfrac_k
_exptl_oxdiff_crystal_face_indexfrac_l
_exptl_oxdiff_crystal_face_x
_exptl_oxdiff_crystal_face_y
_exptl_oxdiff_crystal_face_z
1 0 1 0.0404 1.0007 -0.0008 1.0000 0.2279 0.0027 -0.0298
0 -1 -2 0.0652 0.0003 -0.9997 -2.0012 -0.1972 0.2217 0.0690
2 -1 1 0.0613 2.0013 -1.0012 0.9989 0.3308 0.1766 -0.0710
2 -2 -1 0.0883 2.0016 -2.0009 -1.0023 0.1336 0.3984 -0.0020
-2 2 1 0.0733 -2.0016 2.0009 1.0023 -0.1336 -0.3984 0.0020
-1 0 -2 0.0388 -1.0003 0.0008 -2.0001 -0.3001 0.0479 0.1102
1 0 2 0.0548 1.0003 -0.0008 2.0001 0.3001 -0.0479 -0.1102
0 1 -2 0.0672 0.0011 0.9997 -1.9993 -0.0919 -0.0193 0.2527
0 1 -1 0.0640 0.0008 0.9997 -0.9992 -0.0197 -0.0699 0.1722
0 -1 1 0.0740 -0.0008 -0.9997 0.9992 0.0197 0.0699 -0.1722
1 0 -1 0.0942 1.0014 -0.0008 -1.0003 0.0833 0.1040 0.1310
1 -1 2 0.0486 0.9999 -1.0004 1.9992 0.2475 0.0727 -0.2020
-1 0 1 0.1292 -1.0014 0.0008 1.0003 -0.0833 -0.1040 -0.1310
0 -1 2 0.0782 -0.0011 -0.9997 1.9993 0.0919 0.0193 -0.2527
0 -1 0 0.0682 -0.0004 -0.9997 -0.0009 -0.0526 0.1205 -0.0918
0 1 0 0.0392 0.0004 0.9997 0.0009 0.0526 -0.1205 0.0918
-1 0 -1 0.0404 -1.0007 0.0008 -1.0000 -0.2279 -0.0027 0.0298

loop_
_geom_angle_atom_site_label_1
_geom_angle_atom_site_label_2
_geom_angle_atom_site_label_3
_geom_angle
_geom_angle_site_symmetry_1
_geom_angle_site_symmetry_3
N1 Ag1 N3 125.54(7) . .
N1 Ag1 N4 127.64(6) . 2_567
N1 Ag1 N5 93.09(7) . .
N3 Ag1 N5 106.44(7) . .
N4 Ag1 N3 91.72(6) 2_567 .
N4 Ag1 N5 111.66(7) 2_567 .
C2 N1 Ag1 118.04(14) . .
C6 N1 Ag1 123.75(15) . .
C6 N1 C2 117.91(18) . .
C7 N2 C8 117.69(18) . .
C11 N3 Ag1 120.67(14) . .
C11 N3 C15 117.36(19) . .
C15 N3 Ag1 115.95(14) . .
C16 N4 Ag1 124.61(14) . 2_567
C16 N4 C17 116.89(17) . .
C17 N4 Ag1 115.94(13) . 2_567
C20 N5 Ag1 159.46(19) . .
N1 C2 H2 118.2 . .
N1 C2 C3 123.6(2) . .
C3 C2 H2 118.2 . .
C2 C3 C4 117.6(2) . .
C2 C3 C7 119.25(19) . .
C4 C3 C7 123.05(19) . .
C3 C4 H4 120.3 . .
C5 C4 C3 119.4(2) . .
C5 C4 H4 120.3 . .
C4 C5 H5 120.4 . .
C4 C5 C6 119.1(2) . .
C6 C5 H5 120.4 . .
N1 C6 C5 122.5(2) . .
N1 C6 H6 118.8 . .
C5 C6 H6 118.8 . .
N2 C7 C3 122.1(2) . .
N2 C7 H7 119.0 . .
C3 C7 H7 119.0 . .
N2 C8 H8 109.4 . .
N2 C8 C9 109.77(17) . .
N2 C8 C10 108.94(18) . 2_766
C9 C8 H8 109.4 . .
C9 C8 C10 109.89(17) . 2_766
C10 C8 H8 109.4 2_766 .
C8 C9 H9A 109.4 . .
C8 C9 H9B 109.4 . .
C8 C9 C10 111.16(18) . .
H9A C9 H9B 108.0 . .
C10 C9 H9A 109.4 . .
C10 C9 H9B 109.4 . .
C8 C10 H10A 109.3 2_766 .
C8 C10 H10B 109.3 2_766 .
C9 C10 C8 111.42(19) . 2_766
C9 C10 H10A 109.3 . .
C9 C10 H10B 109.3 . .
H10A C10 H10B 108.0 . .
N3 C11 H11 118.3 . .
N3 C11 C12 123.4(2) . .
C12 C11 H11 118.3 . .
C11 C12 C13 118.0(2) . .
C11 C12 C16 118.71(19) . .
C13 C12 C16 123.2(2) . .
C12 C13 H13 120.5 . .
C14 C13 C12 119.0(2) . .
C14 C13 H13 120.5 . .
C13 C14 H14 120.5 . .
C13 C14 C15 118.9(2) . .
C15 C14 H14 120.5 . .
N3 C15 C14 123.2(2) . .
N3 C15 H15 118.4 . .
C14 C15 H15 118.4 . .
N4 C16 C12 122.90(19) . .
N4 C16 H16 118.5 . .
C12 C16 H16 118.5 . .
N4 C17 H17 109.1 . .
N4 C17 C18 109.69(17) . .
N4 C17 C19 108.27(16) . 2_457
C18 C17 H17 109.1 . .
C18 C17 C19 111.44(18) . 2_457
C19 C17 H17 109.1 2_457 .
C17 C18 H18A 109.5 . .
C17 C18 H18B 109.5 . .
H18A C18 H18B 108.1 . .
C19 C18 C17 110.59(18) . .
C19 C18 H18A 109.5 . .
C19 C18 H18B 109.5 . .
C17 C19 H19A 109.4 2_457 .
C17 C19 H19B 109.4 2_457 .
C18 C19 C17 111.23(17) . 2_457
C18 C19 H19A 109.4 . .
C18 C19 H19B 109.4 . .
H19A C19 H19B 108.0 . .
N5 C20 C21 178.9(3) . .
C20 C21 H21A 109.5 . .
C20 C21 H21B 109.5 . .
C20 C21 H21C 109.5 . .
H21A C21 H21B 109.5 . .
H21A C21 H21C 109.5 . .
H21B C21 H21C 109.5 . .
O1B S1B O3B 113.9(10) . .
O1B S1B C22B 101.5(16) . .
O2B S1B O1B 117.4(9) . .
O2B S1B O3B 116.3(7) . .
O2B S1B C22B 103.2(10) . .
O3B S1B C22B 100.9(11) . .
F1B C22B S1B 93.6(14) . .
F2B C22B S1B 110(4) . .
F2B C22B F1B 114.3(15) . .
F2B C22B F3B 114.1(16) . .
F3B C22B S1B 109(3) . .
F3B C22B F1B 114.0(17) . .
O1A S1A O2A 113.7(6) . .
O1A S1A C22A 103.4(10) . .
O2A S1A C22A 103.2(6) . .
O3A S1A O1A 114.6(6) . .
O3A S1A O2A 115.5(4) . .
O3A S1A C22A 104.3(7) . .
F1A C22A S1A 122.7(9) . .
F2A C22A S1A 113(2) . .
F2A C22A F1A 102.5(13) . .
F2A C22A F3A 102.1(12) . .
F3A C22A S1A 110.8(16) . .
F3A C22A F1A 103.0(12) . .

loop_
_geom_bond_atom_site_label_1
_geom_bond_atom_site_label_2
_geom_bond_distance
_geom_bond_site_symmetry_2
Ag1 N1 2.2582(17) .
Ag1 N3 2.3305(18) .
Ag1 N4 2.3180(17) 2_567
Ag1 N5 2.400(2) .
N1 C2 1.343(3) .
N1 C6 1.339(3) .
N2 C7 1.267(3) .
N2 C8 1.464(3) .
N3 C11 1.341(3) .
N3 C15 1.342(3) .
N4 Ag1 2.3180(17) 2_567
N4 C16 1.269(3) .
N4 C17 1.475(3) .
N5 C20 1.136(3) .
C2 H2 0.9500 .
C2 C3 1.391(3) .
C3 C4 1.394(3) .
C3 C7 1.472(3) .
C4 H4 0.9500 .
C4 C5 1.379(3) .
C5 H5 0.9500 .
C5 C6 1.389(3) .
C6 H6 0.9500 .
C7 H7 0.9500 .
C8 H8 1.0000 .
C8 C9 1.527(3) .
C8 C10 1.530(3) 2_766
C9 H9A 0.9900 .
C9 H9B 0.9900 .
C9 C10 1.529(3) .
C10 C8 1.530(3) 2_766
C10 H10A 0.9900 .
C10 H10B 0.9900 .
C11 H11 0.9500 .
C11 C12 1.389(3) .
C12 C13 1.396(3) .
C12 C16 1.471(3) .
C13 H13 0.9500 .
C13 C14 1.379(3) .
C14 H14 0.9500 .
C14 C15 1.382(3) .
C15 H15 0.9500 .
C16 H16 0.9500 .
C17 H17 1.0000 .
C17 C18 1.526(3) .
C17 C19 1.528(3) 2_457
C18 H18A 0.9900 .
C18 H18B 0.9900 .
C18 C19 1.525(3) .
C19 C17 1.528(3) 2_457
C19 H19A 0.9900 .
C19 H19B 0.9900 .
C20 C21 1.449(4) .
C21 H21A 0.9800 .
C21 H21B 0.9800 .
C21 H21C 0.9800 .
S1B O1B 1.436(11) .
S1B O2B 1.403(10) .
S1B O3B 1.455(10) .
S1B C22B 1.819(13) .
F1B C22B 1.330(14) .
F2B C22B 1.326(14) .
F3B C22B 1.329(14) .
S1A O1A 1.441(8) .
S1A O2A 1.443(6) .
S1A O3A 1.433(5) .
S1A C22A 1.823(9) .
F1A C22A 1.336(9) .
F2A C22A 1.329(10) .
F3A C22A 1.335(9) .

loop_
_geom_torsion_atom_site_label_1
_geom_torsion_atom_site_label_2
_geom_torsion_atom_site_label_3
_geom_torsion_atom_site_label_4
_geom_torsion
_geom_torsion_site_symmetry_1
_geom_torsion_site_symmetry_4
Ag1 N1 C2 C3 -173.87(16) . .
Ag1 N1 C6 C5 173.29(17) . .
Ag1 N3 C11 C12 149.10(17) . .
Ag1 N3 C15 C14 -150.65(18) . .
Ag1 N4 C16 C12 -21.1(3) 2_567 .
Ag1 N4 C17 C18 -61.43(19) 2_567 .
Ag1 N4 C17 C19 60.37(19) 2_567 2_457
N1 C2 C3 C4 -0.3(3) . .
N1 C2 C3 C7 -176.14(19) . .
N2 C8 C9 C10 -175.97(17) . .
N3 C11 C12 C13 0.9(3) . .
N3 C11 C12 C16 178.85(19) . .
N4 C17 C18 C19 175.61(17) . .
C2 N1 C6 C5 -0.3(3) . .
C2 C3 C4 C5 0.7(3) . .
C2 C3 C7 N2 -174.3(2) . .
C3 C4 C5 C6 -0.9(3) . .
C4 C3 C7 N2 10.1(3) . .
C4 C5 C6 N1 0.7(3) . .
C6 N1 C2 C3 0.1(3) . .
C7 N2 C8 C9 -102.5(2) . .
C7 N2 C8 C10 137.1(2) . 2_766
C7 C3 C4 C5 176.4(2) . .
C8 N2 C7 C3 -176.64(18) . .
C8 C9 C10 C8 57.1(2) . 2_766
C10 C8 C9 C10 -56.2(3) 2_766 .
C11 N3 C15 C14 2.3(3) . .
C11 C12 C13 C14 0.9(3) . .
C11 C12 C16 N4 146.5(2) . .
C12 C13 C14 C15 -1.1(3) . .
C13 C12 C16 N4 -35.7(3) . .
C13 C14 C15 N3 -0.5(3) . .
C15 N3 C11 C12 -2.5(3) . .
C16 N4 C17 C18 101.3(2) . .
C16 N4 C17 C19 -136.9(2) . 2_457
C16 C12 C13 C14 -176.9(2) . .
C17 N4 C16 C12 177.80(18) . .
C17 C18 C19 C17 -55.6(3) . 2_457
C19 C17 C18 C19 55.7(2) 2_457 .
O1B S1B C22B F1B 75.1(17) . .
O1B S1B C22B F2B -167.4(17) . .
O1B S1B C22B F3B -41.8(18) . .
O2B S1B C22B F1B -47.0(16) . .
O2B S1B C22B F2B 70.6(16) . .
O2B S1B C22B F3B -163.8(16) . .
O3B S1B C22B F1B -167.6(14) . .
O3B S1B C22B F2B -50.0(16) . .
O3B S1B C22B F3B 75.6(17) . .
O1A S1A C22A F1A 50.2(15) . .
O1A S1A C22A F2A 174.1(11) . .
O1A S1A C22A F3A -71.8(11) . .
O2A S1A C22A F1A -68.5(14) . .
O2A S1A C22A F2A 55.4(10) . .
O2A S1A C22A F3A 169.5(9) . .
O3A S1A C22A F1A 170.4(12) . .
O3A S1A C22A F2A -65.7(11) . .
O3A S1A C22A F3A 48.4(11) . .
